data_1556932
loop_
_publ_author_name
'George, Josemon'
'Ward, Jas S.'
'Sherburn, Michael S.'

_publ_section_title
;
 A general synthesis of dendralenes
;
_journal_issue 43
_journal_name_full 'Chemical Science'
_journal_page_first 9969
_journal_paper_doi 10.1039/C9SC03976G
_journal_volume 10
_journal_year 2019
_chemical_formula_moiety 'C25 H24 N2 O4, H0.34 O0.17'
_chemical_formula_sum 'C25 H24.34 N2 O4.17'
_chemical_formula_weight 419.53
_space_group_crystal_system monoclinic
_space_group_IT_number 5
_space_group_name_Hall 'C 2y'
_space_group_name_H-M_alt 'C 1 2 1'
_atom_sites_solution_hydrogens mixed
_atom_sites_solution_primary dual
_audit_block_doi 10.5517/ccdc.csd.cc22jzh3
_audit_creation_date 2019-05-16
_audit_creation_method
;
Olex2 1.2
(compiled 2018.05.29 svn.r3508 for OlexSys, GUI svn.r5506)
;
_audit_update_record
;
2019-06-14 deposited with the CCDC.	2019-09-19 downloaded from the CCDC.
;
_cell_angle_alpha 90
_cell_angle_beta 100.710(4)
_cell_angle_gamma 90
_cell_formula_units_Z 4
_cell_length_a 22.1402(8)
_cell_length_b 6.8047(2)
_cell_length_c 14.2360(5)
_cell_measurement_reflns_used 12495
_cell_measurement_temperature 150.01(10)
_cell_measurement_theta_max 29.5140
_cell_measurement_theta_min 4.1840
_cell_volume 2107.40(13)
_computing_cell_refinement 'CrysAlisPro 1.171.40.36a (Rigaku OD, 2018)'
_computing_data_collection 'CrysAlisPro 1.171.40.36a (Rigaku OD, 2018)'
_computing_data_reduction 'CrysAlisPro 1.171.40.36a (Rigaku OD, 2018)'
_computing_molecular_graphics 'Olex2 (Dolomanov et al., 2009)'
_computing_publication_material 'Olex2 (Dolomanov et al., 2009)'
_computing_structure_refinement 'ShelXL (Sheldrick, 2015)'
_computing_structure_solution 'ShelXT (Sheldrick, 2015)'
_diffrn_ambient_environment N~2~
_diffrn_ambient_temperature 150.01(10)
_diffrn_detector 'CCD plate'
_diffrn_detector_area_resol_mean 5.1872
_diffrn_detector_type Atlas
_diffrn_measured_fraction_theta_full 0.997
_diffrn_measured_fraction_theta_max 0.908
_diffrn_measurement_details
;
List of Runs (angles in degrees, time in seconds):

  # Type    Start    End  Width  t~exp~   \w     \q     \k     \f   Frames
#--------------------------------------------------------------------------
  1  \w    -44.00  42.00   1.00   47.50    --  -11.22  77.00 -60.00   86
  2  \w    -21.00  42.00   1.00   47.50    --   11.61  77.00 -60.00   63
  3  \w    -13.00  86.00   1.00   47.50    --   11.61  37.00-150.00   99
  4  \w    -42.00  44.00   1.00   47.50    --   11.61 -77.00  90.00   86
  5  \w    -15.00  53.00   1.00   47.50    --   11.61 -99.00-150.00   68
  6  \w    -44.00  14.00   1.00   47.50    --  -11.22  77.00  30.00   58
  7  \w    -21.00  42.00   1.00   47.50    --   11.61  77.00 120.00   63
  8  \w    -13.00  86.00   1.00   47.50    --   11.61  37.00  60.00   99
;
_diffrn_measurement_device 'four-circle diffractometer'
_diffrn_measurement_device_type 'New Xcalibur, Atlas'
_diffrn_measurement_method '\w scans'
_diffrn_orient_matrix_type 'CrysAlisPro convention (1999,Acta A55,543-557)'
_diffrn_orient_matrix_UB_11 0.0132119000
_diffrn_orient_matrix_UB_12 -0.0076759000
_diffrn_orient_matrix_UB_13 0.0492295000
_diffrn_orient_matrix_UB_21 -0.0290490000
_diffrn_orient_matrix_UB_22 -0.0264955000
_diffrn_orient_matrix_UB_23 0.0103402000
_diffrn_orient_matrix_UB_31 0.0066168000
_diffrn_orient_matrix_UB_32 -0.1005344000
_diffrn_orient_matrix_UB_33 -0.0064665000
_diffrn_radiation_monochromator graphite
_diffrn_radiation_probe x-ray
_diffrn_radiation_type MoK\a
_diffrn_radiation_wavelength 0.71073
_diffrn_reflns_av_R_equivalents 0.0222
_diffrn_reflns_av_unetI/netI 0.0217
_diffrn_reflns_Laue_measured_fraction_full 0.997
_diffrn_reflns_Laue_measured_fraction_max 0.908
_diffrn_reflns_limit_h_max 30
_diffrn_reflns_limit_h_min -30
_diffrn_reflns_limit_k_max 9
_diffrn_reflns_limit_k_min -9
_diffrn_reflns_limit_l_max 19
_diffrn_reflns_limit_l_min -19
_diffrn_reflns_number 18911
_diffrn_reflns_point_group_measured_fraction_full 0.998
_diffrn_reflns_point_group_measured_fraction_max 0.860
_diffrn_reflns_theta_full 25.242
_diffrn_reflns_theta_max 29.931
_diffrn_reflns_theta_min 3.385
_diffrn_source 'fine-focus sealed X-ray tube'
_diffrn_source_type 'Enhance (Mo) X-ray Source'
_exptl_absorpt_coefficient_mu 0.091
_exptl_absorpt_correction_T_max 1.00000
_exptl_absorpt_correction_T_min 0.94839
_exptl_absorpt_correction_type multi-scan
_exptl_absorpt_process_details
;
CrysAlisPro 1.171.40.36a (Rigaku Oxford Diffraction, 2018)
Empirical absorption correction using spherical harmonics,
 implemented in SCALE3 ABSPACK scaling algorithm.
;
_exptl_crystal_colour colourless
_exptl_crystal_colour_primary colourless
_exptl_crystal_density_diffrn 1.322
_exptl_crystal_description needle
_exptl_crystal_F_000 887
_exptl_crystal_size_max 0.664
_exptl_crystal_size_mid 0.285
_exptl_crystal_size_min 0.191
_refine_diff_density_max 0.205
_refine_diff_density_min -0.174
_refine_diff_density_rms 0.035
_refine_ls_abs_structure_details
;
 Flack x determined using 2015 quotients [(I+)-(I-)]/[(I+)+(I-)]
 (Parsons, Flack and Wagner, Acta Cryst. B69 (2013) 249-259).
;
_refine_ls_abs_structure_Flack -0.1(3)
_refine_ls_extinction_method none
_refine_ls_goodness_of_fit_ref 1.058
_refine_ls_hydrogen_treatment mixed
_refine_ls_matrix_type full
_refine_ls_number_parameters 293
_refine_ls_number_reflns 5250
_refine_ls_number_restraints 1
_refine_ls_restrained_S_all 1.058
_refine_ls_R_factor_all 0.0385
_refine_ls_R_factor_gt 0.0355
_refine_ls_shift/su_max 0.001
_refine_ls_shift/su_mean 0.000
_refine_ls_structure_factor_coef Fsqd
_refine_ls_weighting_details 'w=1/[\s^2^(Fo^2^)+(0.0473P)^2^+0.6368P] where P=(Fo^2^+2Fc^2^)/3'
_refine_ls_weighting_scheme calc
_refine_ls_wR_factor_gt 0.0878
_refine_ls_wR_factor_ref 0.0904
_reflns_Friedel_coverage 0.758
_reflns_Friedel_fraction_full 0.999
_reflns_Friedel_fraction_max 0.805
_reflns_number_gt 4930
_reflns_number_total 5250
_reflns_threshold_expression 'I > 2\s(I)'
_cod_data_source_file c9sc03976g3.cif
_cod_data_source_block jg-g136scaled
_cod_database_code 1556932
_shelx_shelxl_version_number 2016/6
_chemical_oxdiff_formula C25H24N2O4
_shelx_space_group_comment
;
The symmetry employed for this shelxl refinement is uniquely defined
by the following loop, which should always be used as a source of
symmetry information in preference to the above space-group names.
They are only intended as comments.
;
_reflns_odcompleteness_completeness 99.70
_reflns_odcompleteness_iscentric 1
_reflns_odcompleteness_theta 26.32
_olex2_refinement_description
;
1. Fixed Uiso
 At 1.2 times of:
  All C(H) groups, All C(H,H) groups
 At 1.5 times of:
  All C(H,H,H) groups
2. Others
 Sof(O5)=FVAR(1)
 Sof(H5A)=2*FVAR(2)
3.a Ternary CH refined with riding coordinates:
 C3(H3), C7(H7), C16(H16), C20(H20), C24(H24)
3.b Secondary CH2 refined with riding coordinates:
 C4(H4A,H4B), C21(H21A,H21B)
3.c Aromatic/amide H refined with riding coordinates:
 C5(H5), C11(H11), C12(H12), C13(H13), C14(H14), C15(H15)
3.d Idealised Me refined as rotating group:
 C1(H1A,H1B,H1C), C18(H18A,H18B,H18C), C23(H23A,H23B,H23C)
;
_ins_header
;
TITL JG-G136scaled in C2 
REM C2 (#5 in standard setting)
CELL 0.71073  22.140197   6.804719  14.236007  90.0000 100.7095  90.0000
ZERR    4.00   0.000847   0.000203   0.000540   0.0000   0.0036   0.0000
LATT -7
SYMM -x, y,-z 
SFAC C H N O
UNIT 100.00 96.00 8.00 16.00
TREF
HKLF 4
END
;
_olex2_date_sample_data_collection 2019-05-13
_olex2_date_sample_submission 2019-05-10
_olex2_exptl_crystal_mounting_method 'The crystal was mounted on a MITIGEN holder with oil'
_olex2_submission_special_instructions 'No special instructions were received'
_oxdiff_exptl_absorpt_empirical_details
;
Empirical correction (ABSPACK) includes:
- Absorption correction using spherical harmonics
- Frame scaling
;
_oxdiff_exptl_absorpt_empirical_full_max 1.071
_oxdiff_exptl_absorpt_empirical_full_min 0.932

loop_
_space_group_symop_operation_xyz
'x, y, z'
'-x, y, -z'
'x+1/2, y+1/2, z'
'-x+1/2, y+1/2, -z'

loop_
_atom_site_label
_atom_site_type_symbol
_atom_site_fract_x
_atom_site_fract_y
_atom_site_fract_z
_atom_site_U_iso_or_equiv
_atom_site_adp_type
_atom_site_occupancy
_atom_site_site_symmetry_order
_atom_site_calc_flag
_atom_site_refinement_flags_posn
_atom_site_refinement_flags_adp
_atom_site_refinement_flags_occupancy
O1 O 0.39856(9) 0.5675(3) 0.36894(13) 0.0583(6) Uani 1 1 d . . .
O2 O 0.34854(7) 1.0864(2) 0.17187(11) 0.0369(3) Uani 1 1 d . . .
O3 O 0.57940(10) 0.1997(3) 0.43974(15) 0.0674(6) Uani 1 1 d . . .
O4 O 0.67425(7) 0.7811(3) 0.41242(11) 0.0490(4) Uani 1 1 d . . .
N1 N 0.37284(9) 0.8516(3) 0.28674(12) 0.0378(4) Uani 1 1 d . . .
N2 N 0.63785(8) 0.4760(3) 0.43956(12) 0.0379(4) Uani 1 1 d . . .
C1 C 0.36074(19) 0.9698(5) 0.3666(2) 0.0745(11) Uani 1 1 d . . .
H1A H 0.398478 0.991445 0.410889 0.112 Uiso 1 1 calc GR . .
H1B H 0.332223 0.901887 0.398298 0.112 Uiso 1 1 calc GR . .
H1C H 0.343549 1.093860 0.343205 0.112 Uiso 1 1 calc GR . .
C2 C 0.36426(8) 0.9199(3) 0.19506(13) 0.0274(4) Uani 1 1 d . . .
C3 C 0.37665(8) 0.7552(3) 0.12970(13) 0.0242(3) Uani 1 1 d . . .
H3 H 0.337643 0.714813 0.089897 0.029 Uiso 1 1 calc R . .
C4 C 0.41953(8) 0.8310(3) 0.06447(12) 0.0246(3) Uani 1 1 d . . .
H4A H 0.417226 0.744707 0.009698 0.029 Uiso 1 1 calc R . .
H4B H 0.406618 0.961275 0.041304 0.029 Uiso 1 1 calc R . .
C5 C 0.48435(8) 0.8387(2) 0.11860(12) 0.0219(3) Uani 1 1 d . . .
H5 H 0.509321 0.944174 0.109398 0.026 Uiso 1 1 calc R . .
C6 C 0.50668(7) 0.6975(2) 0.17938(12) 0.0194(3) Uani 1 1 d . . .
C7 C 0.57164(7) 0.7057(3) 0.23656(12) 0.0213(3) Uani 1 1 d . . .
H7 H 0.589610 0.833573 0.225886 0.026 Uiso 1 1 calc R . .
C8 C 0.61038(8) 0.5495(3) 0.20709(12) 0.0230(3) Uani 1 1 d . . .
C9 C 0.64089(8) 0.4160(3) 0.18830(12) 0.0245(3) Uani 1 1 d . . .
C10 C 0.67562(8) 0.2472(3) 0.16868(13) 0.0233(3) Uani 1 1 d . . .
C11 C 0.68902(8) 0.2158(3) 0.07807(12) 0.0241(3) Uani 1 1 d . . .
H11 H 0.676550 0.306806 0.029592 0.029 Uiso 1 1 calc R . .
C12 C 0.72096(8) 0.0490(3) 0.06016(14) 0.0271(4) Uani 1 1 d . . .
H12 H 0.729590 0.027910 -0.000529 0.033 Uiso 1 1 calc R . .
C13 C 0.74004(8) -0.0861(3) 0.13183(14) 0.0291(4) Uani 1 1 d . . .
H13 H 0.761827 -0.197100 0.119567 0.035 Uiso 1 1 calc R . .
C14 C 0.72674(10) -0.0564(3) 0.22185(15) 0.0343(4) Uani 1 1 d . . .
H14 H 0.739257 -0.148276 0.269876 0.041 Uiso 1 1 calc R . .
C15 C 0.69487(9) 0.1096(3) 0.24091(14) 0.0316(4) Uani 1 1 d . . .
H15 H 0.686295 0.129425 0.301725 0.038 Uiso 1 1 calc R . .
C16 C 0.56867(8) 0.6865(3) 0.34368(13) 0.0263(4) Uani 1 1 d . . .
H16 H 0.549152 0.803343 0.365033 0.032 Uiso 1 1 calc R . .
C17 C 0.63305(9) 0.6624(3) 0.40226(13) 0.0344(5) Uani 1 1 d . . .
C18 C 0.69501(11) 0.3969(5) 0.49436(16) 0.0562(7) Uani 1 1 d . . .
H18A H 0.728945 0.439580 0.466191 0.084 Uiso 1 1 calc GR . .
H18B H 0.693215 0.255963 0.493840 0.084 Uiso 1 1 calc GR . .
H18C H 0.700444 0.443278 0.559080 0.084 Uiso 1 1 calc GR . .
C19 C 0.58403(10) 0.3698(4) 0.41903(15) 0.0401(5) Uani 1 1 d . . .
C20 C 0.53411(9) 0.5013(3) 0.36517(13) 0.0295(4) Uani 1 1 d . . .
H20 H 0.505973 0.536937 0.408025 0.035 Uiso 1 1 calc R . .
C21 C 0.49781(8) 0.3916(3) 0.27907(13) 0.0268(4) Uani 1 1 d . . .
H21A H 0.465600 0.316915 0.300500 0.032 Uiso 1 1 calc R . .
H21B H 0.525201 0.298130 0.257116 0.032 Uiso 1 1 calc R . .
C22 C 0.46786(8) 0.5186(2) 0.19267(12) 0.0223(3) Uani 1 1 d . . .
C23 C 0.46252(9) 0.3851(3) 0.10405(14) 0.0310(4) Uani 1 1 d . . .
H23A H 0.440380 0.452897 0.049138 0.046 Uiso 1 1 calc GR . .
H23B H 0.440946 0.267012 0.114348 0.046 Uiso 1 1 calc GR . .
H23C H 0.502891 0.352318 0.093477 0.046 Uiso 1 1 calc GR . .
C24 C 0.40105(8) 0.5849(3) 0.19822(14) 0.0270(4) Uani 1 1 d . . .
H24 H 0.373818 0.471840 0.181160 0.032 Uiso 1 1 calc R . .
C25 C 0.39214(9) 0.6580(3) 0.29531(16) 0.0348(5) Uani 1 1 d . . .
O5 O 0.500000 0.9442(14) 0.500000 0.080(5) Uani 0.342(16) 2 d S T P
H5A H 0.478(5) 1.032(17) 0.530(8) 0.08(3) Uiso 0.342(16) 1 d . . .

loop_
_atom_site_aniso_label
_atom_site_aniso_U_11
_atom_site_aniso_U_22
_atom_site_aniso_U_33
_atom_site_aniso_U_23
_atom_site_aniso_U_13
_atom_site_aniso_U_12
O1 0.0594(11) 0.0708(12) 0.0553(10) 0.0360(10) 0.0384(9) 0.0357(10)
O2 0.0431(8) 0.0264(7) 0.0419(8) 0.0021(6) 0.0096(6) 0.0112(6)
O3 0.0737(13) 0.0563(12) 0.0649(12) 0.0346(10) -0.0060(10) 0.0088(10)
O4 0.0324(8) 0.0729(11) 0.0375(8) -0.0015(8) -0.0048(6) -0.0094(8)
N1 0.0435(10) 0.0402(10) 0.0339(9) 0.0056(8) 0.0176(7) 0.0163(8)
N2 0.0290(8) 0.0621(12) 0.0220(8) 0.0069(8) 0.0032(6) 0.0154(8)
C1 0.115(3) 0.074(2) 0.0446(15) 0.0058(14) 0.0397(17) 0.049(2)
C2 0.0230(8) 0.0272(9) 0.0322(9) 0.0011(7) 0.0056(7) 0.0049(7)
C3 0.0186(7) 0.0220(8) 0.0302(9) -0.0008(7) -0.0001(6) 0.0012(6)
C4 0.0249(8) 0.0232(8) 0.0244(8) 0.0004(7) 0.0013(6) 0.0040(7)
C5 0.0220(8) 0.0192(7) 0.0255(8) -0.0007(6) 0.0066(6) 0.0012(6)
C6 0.0183(7) 0.0181(7) 0.0229(7) -0.0039(6) 0.0063(6) 0.0012(6)
C7 0.0187(7) 0.0205(7) 0.0247(8) -0.0003(6) 0.0037(6) 0.0010(6)
C8 0.0191(8) 0.0269(8) 0.0234(8) 0.0024(7) 0.0046(6) 0.0005(7)
C9 0.0215(8) 0.0280(8) 0.0240(8) 0.0012(7) 0.0042(6) 0.0006(7)
C10 0.0176(7) 0.0231(8) 0.0288(8) -0.0012(7) 0.0032(6) 0.0004(6)
C11 0.0205(7) 0.0257(8) 0.0255(8) 0.0017(7) 0.0029(6) 0.0004(7)
C12 0.0220(8) 0.0305(9) 0.0288(9) -0.0063(7) 0.0045(7) 0.0006(7)
C13 0.0224(8) 0.0237(8) 0.0396(10) -0.0049(8) 0.0015(7) 0.0041(7)
C14 0.0373(10) 0.0295(10) 0.0340(10) 0.0070(8) 0.0013(8) 0.0094(8)
C15 0.0356(10) 0.0327(10) 0.0266(9) 0.0022(8) 0.0059(8) 0.0070(8)
C16 0.0230(8) 0.0319(9) 0.0237(8) -0.0026(7) 0.0037(6) 0.0056(7)
C17 0.0266(9) 0.0553(13) 0.0208(8) -0.0030(8) 0.0028(7) 0.0059(9)
C18 0.0381(12) 0.094(2) 0.0344(11) 0.0144(14) 0.0005(9) 0.0278(14)
C19 0.0408(12) 0.0502(13) 0.0293(9) 0.0132(9) 0.0064(8) 0.0125(10)
C20 0.0266(9) 0.0372(10) 0.0267(9) 0.0059(8) 0.0100(7) 0.0076(8)
C21 0.0254(8) 0.0207(8) 0.0356(9) 0.0066(7) 0.0090(7) 0.0041(7)
C22 0.0209(8) 0.0175(7) 0.0285(9) -0.0001(7) 0.0046(6) 0.0006(6)
C23 0.0333(10) 0.0191(8) 0.0388(10) -0.0046(8) 0.0022(8) -0.0001(7)
C24 0.0204(8) 0.0197(8) 0.0414(10) 0.0044(7) 0.0065(7) -0.0006(7)
C25 0.0278(9) 0.0383(11) 0.0428(11) 0.0142(9) 0.0179(8) 0.0109(8)
O5 0.071(7) 0.049(6) 0.137(10) 0.000 0.062(7) 0.000

loop_
_atom_type_symbol
_atom_type_description
_atom_type_scat_dispersion_real
_atom_type_scat_dispersion_imag
_atom_type_scat_source
C C 0.0033 0.0016 'International Tables Vol C Tables 4.2.6.8 and 6.1.1.4'
H H 0.0000 0.0000 'International Tables Vol C Tables 4.2.6.8 and 6.1.1.4'
N N 0.0061 0.0033 'International Tables Vol C Tables 4.2.6.8 and 6.1.1.4'
O O 0.0106 0.0060 'International Tables Vol C Tables 4.2.6.8 and 6.1.1.4'

loop_
_citation_id
_citation_doi
_citation_year
1 10.1039/C9SC03976G 2019

loop_
_exptl_crystal_face_index_h
_exptl_crystal_face_index_k
_exptl_crystal_face_index_l
_exptl_crystal_face_perp_dist
30 -2 -1 0.0425
-31 0 1 0.0918
-6 -9 -3 0.3129
-8 9 3 0.2923
-5 -1 20 0.1007
7 -1 -20 0.1420
-3 8 -9 0.2457
8 -4 -18 0.1674
6 -9 1 0.2847

loop_
_geom_angle_atom_site_label_1
_geom_angle_atom_site_label_2
_geom_angle_atom_site_label_3
_geom_angle
C2 N1 C1 122.99(19)
C2 N1 C25 113.24(17)
C25 N1 C1 123.7(2)
C17 N2 C18 123.0(2)
C17 N2 C19 113.63(17)
C19 N2 C18 123.4(2)
N1 C1 H1A 109.5
N1 C1 H1B 109.5
N1 C1 H1C 109.5
H1A C1 H1B 109.5
H1A C1 H1C 109.5
H1B C1 H1C 109.5
O2 C2 N1 124.09(19)
O2 C2 C3 126.86(18)
N1 C2 C3 109.05(16)
C2 C3 H3 108.8
C2 C3 C4 109.01(15)
C2 C3 C24 104.42(15)
C4 C3 H3 108.8
C4 C3 C24 116.79(14)
C24 C3 H3 108.8
C3 C4 H4A 109.7
C3 C4 H4B 109.7
H4A C4 H4B 108.2
C5 C4 C3 109.97(14)
C5 C4 H4A 109.7
C5 C4 H4B 109.7
C4 C5 H5 119.5
C6 C5 C4 121.06(15)
C6 C5 H5 119.5
C5 C6 C7 121.68(15)
C5 C6 C22 120.67(15)
C7 C6 C22 117.65(14)
C6 C7 H7 108.8
C6 C7 C16 108.46(13)
C8 C7 C6 111.37(14)
C8 C7 H7 108.8
C8 C7 C16 110.70(14)
C16 C7 H7 108.8
C9 C8 C7 175.61(18)
C8 C9 C10 176.55(19)
C11 C10 C9 121.06(16)
C11 C10 C15 119.37(16)
C15 C10 C9 119.55(16)
C10 C11 H11 120.0
C12 C11 C10 119.97(17)
C12 C11 H11 120.0
C11 C12 H12 119.8
C13 C12 C11 120.41(17)
C13 C12 H12 119.8
C12 C13 H13 120.0
C12 C13 C14 119.96(17)
C14 C13 H13 120.0
C13 C14 H14 119.8
C13 C14 C15 120.34(18)
C15 C14 H14 119.8
C10 C15 H15 120.0
C14 C15 C10 119.94(17)
C14 C15 H15 120.0
C7 C16 H16 109.9
C17 C16 C7 110.07(14)
C17 C16 H16 109.9
C17 C16 C20 104.69(16)
C20 C16 C7 112.40(15)
C20 C16 H16 109.9
O4 C17 N2 124.75(19)
O4 C17 C16 127.2(2)
N2 C17 C16 108.01(18)
N2 C18 H18A 109.5
N2 C18 H18B 109.5
N2 C18 H18C 109.5
H18A C18 H18B 109.5
H18A C18 H18C 109.5
H18B C18 H18C 109.5
O3 C19 N2 124.2(2)
O3 C19 C20 127.2(2)
N2 C19 C20 108.59(19)
C16 C20 H20 108.6
C19 C20 C16 104.01(16)
C19 C20 H20 108.6
C19 C20 C21 110.05(17)
C21 C20 C16 116.63(15)
C21 C20 H20 108.6
C20 C21 H21A 108.1
C20 C21 H21B 108.1
C20 C21 C22 116.62(15)
H21A C21 H21B 107.3
C22 C21 H21A 108.1
C22 C21 H21B 108.1
C6 C22 C21 112.14(14)
C6 C22 C23 109.21(14)
C6 C22 C24 109.71(13)
C21 C22 C24 112.99(14)
C23 C22 C21 106.12(14)
C23 C22 C24 106.39(14)
C22 C23 H23A 109.5
C22 C23 H23B 109.5
C22 C23 H23C 109.5
H23A C23 H23B 109.5
H23A C23 H23C 109.5
H23B C23 H23C 109.5
C3 C24 C22 114.05(14)
C3 C24 H24 107.8
C22 C24 H24 107.8
C25 C24 C3 103.89(15)
C25 C24 C22 115.20(15)
C25 C24 H24 107.8
O1 C25 N1 123.4(2)
O1 C25 C24 127.8(2)
N1 C25 C24 108.82(16)

loop_
_geom_bond_atom_site_label_1
_geom_bond_atom_site_label_2
_geom_bond_distance
O1 C25 1.201(3)
O2 C2 1.213(2)
O3 C19 1.204(3)
O4 C17 1.207(3)
N1 C1 1.458(3)
N1 C2 1.365(2)
N1 C25 1.383(3)
N2 C17 1.372(3)
N2 C18 1.460(3)
N2 C19 1.377(3)
C1 H1A 0.9600
C1 H1B 0.9600
C1 H1C 0.9600
C2 C3 1.514(3)
C3 H3 0.9800
C3 C4 1.535(3)
C3 C24 1.546(2)
C4 H4A 0.9700
C4 H4B 0.9700
C4 C5 1.498(2)
C5 H5 0.9300
C5 C6 1.326(2)
C6 C7 1.516(2)
C6 C22 1.522(2)
C7 H7 0.9800
C7 C8 1.475(2)
C7 C16 1.544(2)
C8 C9 1.192(2)
C9 C10 1.438(2)
C10 C11 1.393(2)
C10 C15 1.398(3)
C11 H11 0.9300
C11 C12 1.386(2)
C12 H12 0.9300
C12 C13 1.380(3)
C13 H13 0.9300
C13 C14 1.382(3)
C14 H14 0.9300
C14 C15 1.385(3)
C15 H15 0.9300
C16 H16 0.9800
C16 C17 1.520(2)
C16 C20 1.534(3)
C18 H18A 0.9600
C18 H18B 0.9600
C18 H18C 0.9600
C19 C20 1.515(3)
C20 H20 0.9800
C20 C21 1.529(3)
C21 H21A 0.9700
C21 H21B 0.9700
C21 C22 1.548(2)
C22 C23 1.541(2)
C22 C24 1.563(2)
C23 H23A 0.9600
C23 H23B 0.9600
C23 H23C 0.9600
C24 H24 0.9800
C24 C25 1.516(3)
O5 H5A 0.92(13)

loop_
_exptl_oxdiff_crystal_face_indexfrac_h
_exptl_oxdiff_crystal_face_indexfrac_k
_exptl_oxdiff_crystal_face_indexfrac_l
_exptl_oxdiff_crystal_face_x
_exptl_oxdiff_crystal_face_y
_exptl_oxdiff_crystal_face_z
29.9902 -2.0011 -1.0051 0.3621 -0.8286 0.4061
-30.9911 0.0022 1.0043 -0.3600 0.9106 -0.2118
-6.0062 -8.9945 -3.0013 -0.1581 0.3818 0.8839
-7.9902 8.9955 3.0035 -0.0268 0.0248 -0.9766
-4.9830 -1.0019 19.9879 0.9258 0.3780 -0.0615
6.9813 -0.9972 -19.9891 -0.8842 -0.3831 0.2757
-3.0019 7.9973 -8.9902 -0.5436 -0.2177 -0.7657
7.9809 -3.9960 -17.9919 -0.7496 -0.3120 0.5709
5.9939 -8.9959 0.9943 0.1972 0.0745 0.9376
